data_4071355
loop_
_publ_author_name
'Canty, Allan J.'
'Watson, Russell P.'
'Karpiniec, Samuel S.'
'Rodemann, Thomas'
'Gardiner, Michael G.'
'Jones, Roderick C.'

_publ_section_title
;
 Synthesis and Reactivity of (\h1-Alkynyl)diorganoplatinum(IV) Species,
 Including Structural Studies of PtIMe(p-Tol)(C&#xE5FC;CSiMe3)(dmpe) [dmpe
 = 1,2-bis(dimethylphosphino)ethane] and the Platinum(II) Reagent
 PtPh2(dmpe)
;
_journal_issue 13
_journal_name_full Organometallics
_journal_page_first 3203
_journal_paper_doi 10.1021/om800122k
_journal_volume 27
_journal_year 2008
_chemical_formula_moiety 'C19 H35 I P2 Pt Si'
_chemical_formula_sum 'C19 H35 I P2 Pt Si'
_chemical_formula_weight 675.49
_chemical_name_systematic
;
 ?
;
_space_group_IT_number 14
_symmetry_cell_setting monoclinic
_symmetry_Int_Tables_number 14
_symmetry_space_group_name_Hall '-P 2ybc'
_symmetry_space_group_name_H-M 'P 1 21/c 1'
_atom_sites_solution_hydrogens geom
_atom_sites_solution_primary direct
_atom_sites_solution_secondary difmap
_audit_creation_method SHELXL-97
_cell_angle_alpha 90.00
_cell_angle_beta 113.21(8)
_cell_angle_gamma 90.00
_cell_formula_units_Z 4
_cell_length_a 16.982(10)
_cell_length_b 10.492(5)
_cell_length_c 15.289(12)
_cell_measurement_reflns_used 25
_cell_measurement_temperature 193(2)
_cell_measurement_theta_max 13.806
_cell_measurement_theta_min 9.905
_cell_volume 2504(3)
_computing_cell_refinement 'CAD4 Express (Enraf Nonius, 1994)'
_computing_data_collection 'CAD4 Express (Enraf Nonius, 1994)'
_computing_data_reduction 'XCAD4 (Harms & Wocadlo, 1995)'
_computing_molecular_graphics
;
'X-SEED (Barbour, 2001) and ORTEPIII (Farrugia, 1997)'
;
_computing_publication_material 'WinGX (Farrugia, 1999)'
_computing_structure_refinement 'SHELXL-97 (Sheldrick, 1997)'
_computing_structure_solution 'SHELXS-97 (Sheldrick, 1990)'
_diffrn_ambient_temperature 193(2)
_diffrn_detector 'scintillation LiI'
_diffrn_detector_dtime 1.195
_diffrn_measured_fraction_theta_full 0.875
_diffrn_measured_fraction_theta_max 0.875
_diffrn_measurement_device '\k-geometry diffractometer'
_diffrn_measurement_device_type 'Enraf Nonius CAD4'
_diffrn_measurement_method 'non-profiled omega/2theta scans'
_diffrn_radiation_monochromator graphite
_diffrn_radiation_source 'fine-focus sealed tube'
_diffrn_radiation_type MoK\a
_diffrn_radiation_wavelength 0.71073
_diffrn_reflns_av_R_equivalents 0.1409
_diffrn_reflns_av_sigmaI/netI 0.1119
_diffrn_reflns_limit_h_max 20
_diffrn_reflns_limit_h_min 0
_diffrn_reflns_limit_k_max 0
_diffrn_reflns_limit_k_min -12
_diffrn_reflns_limit_l_max 16
_diffrn_reflns_limit_l_min -18
_diffrn_reflns_number 4024
_diffrn_reflns_theta_full 25.03
_diffrn_reflns_theta_max 25.03
_diffrn_reflns_theta_min 1.30
_diffrn_source 'Enraf Nonius FR590'
_diffrn_standards_decay_% 11
_diffrn_standards_interval_time 60
_diffrn_standards_number 3
_exptl_absorpt_coefficient_mu 7.013
_exptl_absorpt_correction_T_max 0.8237
_exptl_absorpt_correction_T_min 0.7996
_exptl_absorpt_correction_type analytical
_exptl_absorpt_process_details
;
(see. N.W. Alcock (1970). Cryst. Computing, p271)
;
_exptl_crystal_colour colourless
_exptl_crystal_density_diffrn 1.792
_exptl_crystal_density_method 'not measured'
_exptl_crystal_description rod
_exptl_crystal_F_000 1296
_exptl_crystal_size_max 0.43
_exptl_crystal_size_mid 0.20
_exptl_crystal_size_min 0.18
_refine_diff_density_max 3.313
_refine_diff_density_min -2.641
_refine_diff_density_rms 0.295
_refine_ls_extinction_method none
_refine_ls_goodness_of_fit_ref 1.025
_refine_ls_hydrogen_treatment constr
_refine_ls_matrix_type full
_refine_ls_number_parameters 184
_refine_ls_number_reflns 3870
_refine_ls_number_restraints 0
_refine_ls_restrained_S_all 1.025
_refine_ls_R_factor_all 0.1569
_refine_ls_R_factor_gt 0.0713
_refine_ls_shift/su_max 0.000
_refine_ls_shift/su_mean 0.000
_refine_ls_structure_factor_coef Fsqd
_refine_ls_weighting_details 'calc w=1/[\s^2^(Fo^2^)+(0.1116P)^2^+29.2395P] where P=(Fo^2^+2Fc^2^)/3'
_refine_ls_weighting_scheme calc
_refine_ls_wR_factor_gt 0.1697
_refine_ls_wR_factor_ref 0.2113
_reflns_number_gt 2288
_reflns_number_total 3870
_reflns_threshold_expression >2sigma(I)
_cod_data_source_file om800122k-file003.cif
_cod_data_source_block c:257rw1\analytical_correction
_cod_original_sg_symbol_H-M P21/c
_cod_database_code 4071355
_exptl_absorpt_correction_t_ave 0.8176
_diffrn_standards_decay_corr_max 1.193
_diffrn_standards_decay_corr_min 0.999

loop_
_symmetry_equiv_pos_as_xyz
'x, y, z'
'-x, y+1/2, -z+1/2'
'-x, -y, -z'
'x, -y-1/2, z-1/2'

loop_
_atom_site_label
_atom_site_type_symbol
_atom_site_fract_x
_atom_site_fract_y
_atom_site_fract_z
_atom_site_U_iso_or_equiv
_atom_site_adp_type
_atom_site_occupancy
_atom_site_symmetry_multiplicity
_atom_site_calc_flag
_atom_site_refinement_flags
Pt1 Pt 0.21509(4) 0.25603(7) 0.26202(5) 0.0282(3) Uani 1 1 d .
I1 I 0.07938(8) 0.37356(12) 0.12000(10) 0.0366(4) Uani 1 1 d .
P1 P 0.1337(3) 0.1969(5) 0.3475(4) 0.0322(12) Uani 1 1 d .
P2 P 0.2389(3) 0.4455(5) 0.3545(4) 0.0357(13) Uani 1 1 d .
Si1 Si 0.4432(4) 0.4429(6) 0.1732(6) 0.054(2) Uani 1 1 d .
C1 C 0.2965(12) 0.3123(19) 0.2010(15) 0.032(4) Uiso 1 1 d .
C2 C 0.3483(13) 0.357(2) 0.1811(14) 0.043(5) Uani 1 1 d .
C3 C 0.5091(18) 0.490(4) 0.299(2) 0.101(14) Uani 1 1 d .
H3A H 0.5301 0.4137 0.3375 0.151 Uiso 1 1 calc R
H3B H 0.4740 0.5404 0.3236 0.151 Uiso 1 1 calc R
H3C H 0.5579 0.5416 0.3003 0.151 Uiso 1 1 calc R
C4 C 0.4072(16) 0.583(3) 0.103(2) 0.071(9) Uani 1 1 d .
H4A H 0.3723 0.6343 0.1281 0.107 Uiso 1 1 calc R
H4B H 0.3726 0.5596 0.0370 0.107 Uiso 1 1 calc R
H4C H 0.4567 0.6335 0.1057 0.107 Uiso 1 1 calc R
C5 C 0.5087(15) 0.344(3) 0.128(3) 0.091(14) Uani 1 1 d .
H5A H 0.5278 0.2673 0.1676 0.137 Uiso 1 1 calc R
H5B H 0.5588 0.3926 0.1305 0.137 Uiso 1 1 calc R
H5C H 0.4744 0.3190 0.0621 0.137 Uiso 1 1 calc R
C6 C 0.3195(12) 0.174(2) 0.3706(16) 0.038(5) Uiso 1 1 d .
H6A H 0.3244 0.0842 0.3552 0.057 Uiso 1 1 calc R
H6B H 0.3113 0.1789 0.4305 0.057 Uiso 1 1 calc R
H6C H 0.3719 0.2194 0.3773 0.057 Uiso 1 1 calc R
C7 C 0.1974(11) 0.0842(18) 0.1792(17) 0.044(7) Uani 1 1 d .
C8 C 0.2636(10) 0.014(2) 0.1838(15) 0.036(5) Uani 1 1 d .
H8 H 0.3198 0.0455 0.2181 0.044 Uiso 1 1 calc R
C9 C 0.2537(13) -0.105(2) 0.1402(19) 0.056(8) Uani 1 1 d .
H9 H 0.3024 -0.1501 0.1413 0.067 Uiso 1 1 calc R
C10 C 0.1712(13) -0.157(2) 0.0946(15) 0.042(6) Uani 1 1 d .
C11 C 0.1034(13) -0.0865(18) 0.0964(18) 0.047(7) Uani 1 1 d .
H11 H 0.0473 -0.1211 0.0677 0.057 Uiso 1 1 calc R
C12 C 0.1137(10) 0.0292(16) 0.1374(13) 0.022(4) Uiso 1 1 d .
H12 H 0.0656 0.0741 0.1385 0.027 Uiso 1 1 calc R
C13 C 0.1635(14) -0.2829(19) 0.0441(18) 0.046(6) Uani 1 1 d .
H13A H 0.1062 -0.3184 0.0287 0.069 Uiso 1 1 calc R
H13B H 0.2067 -0.3422 0.0855 0.069 Uiso 1 1 calc R
H13C H 0.1725 -0.2699 -0.0148 0.069 Uiso 1 1 calc R
C14 C 0.1588(14) 0.044(2) 0.3956(19) 0.049(6) Uiso 1 1 d .
H14A H 0.2211 0.0350 0.4277 0.073 Uiso 1 1 calc R
H14B H 0.1366 -0.0194 0.3445 0.073 Uiso 1 1 calc R
H14C H 0.1326 0.0301 0.4417 0.073 Uiso 1 1 calc R
C15 C 0.0182(12) 0.197(2) 0.2912(16) 0.036(5) Uiso 1 1 d .
H15A H -0.0017 0.2804 0.2618 0.054 Uiso 1 1 calc R
H15B H -0.0056 0.1801 0.3389 0.054 Uiso 1 1 calc R
H15C H -0.0008 0.1307 0.2421 0.054 Uiso 1 1 calc R
C16 C 0.1520(12) 0.3140(19) 0.4506(15) 0.036(5) Uiso 1 1 d .
H16A H 0.1028 0.3137 0.4698 0.044 Uiso 1 1 calc R
H16B H 0.2047 0.2922 0.5064 0.044 Uiso 1 1 calc R
C17 C 0.1609(13) 0.442(2) 0.4097(18) 0.046(6) Uani 1 1 d .
H17A H 0.1777 0.5061 0.4612 0.055 Uiso 1 1 calc R
H17B H 0.1042 0.4670 0.3614 0.055 Uiso 1 1 calc R
C18 C 0.2332(16) 0.5942(19) 0.2874(18) 0.059(9) Uani 1 1 d .
H18A H 0.1785 0.5976 0.2321 0.088 Uiso 1 1 calc R
H18B H 0.2805 0.5961 0.2659 0.088 Uiso 1 1 calc R
H18C H 0.2378 0.6677 0.3286 0.088 Uiso 1 1 calc R
C19 C 0.3418(12) 0.462(2) 0.4490(16) 0.038(5) Uiso 1 1 d .
H19A H 0.3859 0.4632 0.4228 0.057 Uiso 1 1 calc R
H19B H 0.3520 0.3892 0.4927 0.057 Uiso 1 1 calc R
H19C H 0.3439 0.5410 0.4835 0.057 Uiso 1 1 calc R

loop_
_atom_site_aniso_label
_atom_site_aniso_U_11
_atom_site_aniso_U_22
_atom_site_aniso_U_33
_atom_site_aniso_U_23
_atom_site_aniso_U_13
_atom_site_aniso_U_12
Pt1 0.0233(4) 0.0241(4) 0.0283(4) -0.0018(3) 0.0006(3) -0.0015(3)
I1 0.0331(6) 0.0302(6) 0.0354(7) 0.0011(6) 0.0015(5) 0.0049(5)
P1 0.040(3) 0.026(2) 0.028(3) 0.005(2) 0.011(2) 0.005(2)
P2 0.043(3) 0.033(3) 0.025(3) -0.010(2) 0.008(2) -0.006(2)
Si1 0.026(3) 0.040(3) 0.077(5) -0.005(3) 0.001(3) -0.012(3)
C2 0.047(11) 0.057(13) 0.018(10) -0.010(10) 0.007(9) -0.021(11)
C3 0.058(17) 0.13(3) 0.08(2) -0.02(2) -0.010(17) -0.051(19)
C4 0.059(15) 0.069(18) 0.09(2) -0.002(17) 0.034(15) -0.033(14)
C5 0.042(13) 0.065(17) 0.14(3) -0.07(2) 0.002(16) 0.006(12)
C7 0.026(9) 0.028(10) 0.053(14) -0.031(10) -0.010(9) 0.006(8)
C8 0.011(8) 0.050(12) 0.038(12) -0.004(10) -0.001(8) 0.004(8)
C9 0.035(11) 0.038(12) 0.068(18) 0.015(12) -0.008(11) 0.013(9)
C10 0.043(11) 0.039(11) 0.024(11) -0.008(9) -0.007(9) -0.006(9)
C11 0.033(10) 0.020(9) 0.064(17) 0.008(10) -0.008(10) 0.006(8)
C13 0.050(12) 0.026(10) 0.054(15) -0.015(10) 0.011(11) 0.000(9)
C17 0.051(12) 0.036(11) 0.050(15) -0.035(11) 0.020(11) 0.002(9)
C18 0.072(15) 0.023(10) 0.044(15) 0.005(10) -0.018(12) -0.021(10)

loop_
_atom_type_symbol
_atom_type_description
_atom_type_scat_dispersion_real
_atom_type_scat_dispersion_imag
_atom_type_scat_source
C C 0.0033 0.0016 'International Tables Vol C Tables 4.2.6.8 and 6.1.1.4'
H H 0.0000 0.0000 'International Tables Vol C Tables 4.2.6.8 and 6.1.1.4'
Si Si 0.0817 0.0704 'International Tables Vol C Tables 4.2.6.8 and 6.1.1.4'
P P 0.1023 0.0942 'International Tables Vol C Tables 4.2.6.8 and 6.1.1.4'
I I -0.4742 1.8119 'International Tables Vol C Tables 4.2.6.8 and 6.1.1.4'
Pt Pt -1.7033 8.3905 'International Tables Vol C Tables 4.2.6.8 and 6.1.1.4'

loop_
_geom_angle_atom_site_label_1
_geom_angle_atom_site_label_2
_geom_angle_atom_site_label_3
_geom_angle
C1 Pt1 C6 88.1(8)
C1 Pt1 C7 86.3(9)
C6 Pt1 C7 90.0(8)
C1 Pt1 P1 173.9(5)
C6 Pt1 P1 87.1(7)
C7 Pt1 P1 97.5(7)
C1 Pt1 P2 92.5(6)
C6 Pt1 P2 88.9(6)
C7 Pt1 P2 178.4(5)
P1 Pt1 P2 83.6(2)
C1 Pt1 I1 91.0(5)
C6 Pt1 I1 177.9(6)
C7 Pt1 I1 91.8(5)
P1 Pt1 I1 93.68(13)
P2 Pt1 I1 89.31(14)
C14 P1 C15 103.9(10)
C14 P1 C16 107.9(11)
C15 P1 C16 100.7(10)
C14 P1 Pt1 112.4(9)
C15 P1 Pt1 120.4(8)
C16 P1 Pt1 110.4(7)
C19 P2 C17 106.6(11)
C19 P2 C18 100.9(10)
C17 P2 C18 112.6(13)
C19 P2 Pt1 116.3(7)
C17 P2 Pt1 105.8(6)
C18 P2 Pt1 114.6(9)
C4 Si1 C5 110.9(18)
C4 Si1 C3 108.8(16)
C5 Si1 C3 109.2(16)
C4 Si1 C2 109.4(11)
C5 Si1 C2 114.3(12)
C3 Si1 C2 104.0(13)
C2 C1 Pt1 167.6(19)
C1 C2 Si1 169(2)
Si1 C3 H3A 109.5
Si1 C3 H3B 109.5
H3A C3 H3B 109.5
Si1 C3 H3C 109.5
H3A C3 H3C 109.5
H3B C3 H3C 109.5
Si1 C4 H4A 109.5
Si1 C4 H4B 109.5
H4A C4 H4B 109.5
Si1 C4 H4C 109.5
H4A C4 H4C 109.5
H4B C4 H4C 109.5
Si1 C5 H5A 109.5
Si1 C5 H5B 109.5
H5A C5 H5B 109.5
Si1 C5 H5C 109.5
H5A C5 H5C 109.5
H5B C5 H5C 109.5
Pt1 C6 H6A 109.5
Pt1 C6 H6B 109.5
H6A C6 H6B 109.5
Pt1 C6 H6C 109.5
H6A C6 H6C 109.5
H6B C6 H6C 109.5
C8 C7 C12 118.2(17)
C8 C7 Pt1 121.1(13)
C12 C7 Pt1 119.0(14)
C7 C8 C9 122.3(17)
C7 C8 H8 118.8
C9 C8 H8 118.8
C8 C9 C10 120(2)
C8 C9 H9 120.2
C10 C9 H9 120.2
C11 C10 C9 117(2)
C11 C10 C13 125.0(18)
C9 C10 C13 118(2)
C12 C11 C10 122.4(18)
C12 C11 H11 118.8
C10 C11 H11 118.8
C11 C12 C7 119.8(18)
C11 C12 H12 120.1
C7 C12 H12 120.1
C10 C13 H13A 109.5
C10 C13 H13B 109.5
H13A C13 H13B 109.5
C10 C13 H13C 109.5
H13A C13 H13C 109.5
H13B C13 H13C 109.5
P1 C14 H14A 109.5
P1 C14 H14B 109.5
H14A C14 H14B 109.5
P1 C14 H14C 109.5
H14A C14 H14C 109.5
H14B C14 H14C 109.5
P1 C15 H15A 109.5
P1 C15 H15B 109.5
H15A C15 H15B 109.5
P1 C15 H15C 109.5
H15A C15 H15C 109.5
H15B C15 H15C 109.5
C17 C16 P1 103.8(15)
C17 C16 H16A 111.0
P1 C16 H16A 111.0
C17 C16 H16B 111.0
P1 C16 H16B 111.0
H16A C16 H16B 109.0
C16 C17 P2 114.6(14)
C16 C17 H17A 108.6
P2 C17 H17A 108.6
C16 C17 H17B 108.6
P2 C17 H17B 108.6
H17A C17 H17B 107.6
P2 C18 H18A 109.5
P2 C18 H18B 109.5
H18A C18 H18B 109.5
P2 C18 H18C 109.5
H18A C18 H18C 109.5
H18B C18 H18C 109.5
P2 C19 H19A 109.5
P2 C19 H19B 109.5
H19A C19 H19B 109.5
P2 C19 H19C 109.5
H19A C19 H19C 109.5
H19B C19 H19C 109.5

loop_
_geom_bond_atom_site_label_1
_geom_bond_atom_site_label_2
_geom_bond_distance
Pt1 C1 2.04(2)
Pt1 C6 2.079(19)
Pt1 C7 2.155(18)
Pt1 P1 2.330(6)
Pt1 P2 2.380(5)
Pt1 I1 2.757(3)
P1 C14 1.75(2)
P1 C15 1.804(19)
P1 C16 1.92(2)
P2 C19 1.783(19)
P2 C17 1.83(3)
P2 C18 1.85(2)
Si1 C4 1.78(3)
Si1 C5 1.84(3)
Si1 C3 1.87(3)
Si1 C2 1.89(2)
C1 C2 1.14(3)
C3 H3A 0.9800
C3 H3B 0.9800
C3 H3C 0.9800
C4 H4A 0.9800
C4 H4B 0.9800
C4 H4C 0.9800
C5 H5A 0.9800
C5 H5B 0.9800
C5 H5C 0.9800
C6 H6A 0.9800
C6 H6B 0.9800
C6 H6C 0.9800
C7 C8 1.32(3)
C7 C12 1.43(2)
C8 C9 1.39(3)
C8 H8 0.9500
C9 C10 1.41(3)
C9 H9 0.9500
C10 C11 1.38(3)
C10 C13 1.51(3)
C11 C12 1.35(3)
C11 H11 0.9500
C12 H12 0.9500
C13 H13A 0.9800
C13 H13B 0.9800
C13 H13C 0.9800
C14 H14A 0.9800
C14 H14B 0.9800
C14 H14C 0.9800
C15 H15A 0.9800
C15 H15B 0.9800
C15 H15C 0.9800
C16 C17 1.51(3)
C16 H16A 0.9900
C16 H16B 0.9900
C17 H17A 0.9900
C17 H17B 0.9900
C18 H18A 0.9800
C18 H18B 0.9800
C18 H18C 0.9800
C19 H19A 0.9800
C19 H19B 0.9800
C19 H19C 0.9800

loop_
_geom_torsion_atom_site_label_1
_geom_torsion_atom_site_label_2
_geom_torsion_atom_site_label_3
_geom_torsion_atom_site_label_4
_geom_torsion
C1 Pt1 P1 C14 -81(5)
C6 Pt1 P1 C14 -41.9(11)
C7 Pt1 P1 C14 47.7(10)
P2 Pt1 P1 C14 -131.1(9)
I1 Pt1 P1 C14 140.0(9)
C1 Pt1 P1 C15 156(5)
C6 Pt1 P1 C15 -164.7(10)
C7 Pt1 P1 C15 -75.1(10)
P2 Pt1 P1 C15 106.1(8)
I1 Pt1 P1 C15 17.2(8)
C1 Pt1 P1 C16 40(5)
C6 Pt1 P1 C16 78.7(9)
C7 Pt1 P1 C16 168.3(8)
P2 Pt1 P1 C16 -10.5(7)
I1 Pt1 P1 C16 -99.4(7)
C1 Pt1 P2 C19 -70.4(10)
C6 Pt1 P2 C19 17.7(11)
C7 Pt1 P2 C19 -28(25)
P1 Pt1 P2 C19 104.9(9)
I1 Pt1 P2 C19 -161.3(9)
C1 Pt1 P2 C17 171.6(10)
C6 Pt1 P2 C17 -100.4(10)
C7 Pt1 P2 C17 -146(25)
P1 Pt1 P2 C17 -13.2(8)
I1 Pt1 P2 C17 80.6(8)
C1 Pt1 P2 C18 46.9(11)
C6 Pt1 P2 C18 135.0(12)
C7 Pt1 P2 C18 89(25)
P1 Pt1 P2 C18 -137.8(10)
I1 Pt1 P2 C18 -44.0(10)
C6 Pt1 C1 C2 -66(9)
C7 Pt1 C1 C2 -156(9)
P1 Pt1 C1 C2 -27(13)
P2 Pt1 C1 C2 23(9)
I1 Pt1 C1 C2 113(9)
Pt1 C1 C2 Si1 12(20)
C4 Si1 C2 C1 -108(12)
C5 Si1 C2 C1 127(11)
C3 Si1 C2 C1 8(12)
C1 Pt1 C7 C8 55(2)
C6 Pt1 C7 C8 -34(2)
P1 Pt1 C7 C8 -121(2)
P2 Pt1 C7 C8 13(27)
I1 Pt1 C7 C8 145(2)
C1 Pt1 C7 C12 -140.9(19)
C6 Pt1 C7 C12 131.0(19)
P1 Pt1 C7 C12 43.9(18)
P2 Pt1 C7 C12 177(81)
I1 Pt1 C7 C12 -50.1(18)
C12 C7 C8 C9 8(4)
Pt1 C7 C8 C9 172(2)
C7 C8 C9 C10 -4(4)
C8 C9 C10 C11 -1(4)
C8 C9 C10 C13 177(2)
C9 C10 C11 C12 2(4)
C13 C10 C11 C12 -176(2)
C10 C11 C12 C7 1(4)
C8 C7 C12 C11 -6(4)
Pt1 C7 C12 C11 -171.1(18)
C14 P1 C16 C17 160.0(14)
C15 P1 C16 C17 -91.4(15)
Pt1 P1 C16 C17 36.8(14)
P1 C16 C17 P2 -51.5(17)
C19 P2 C17 C16 -80.4(16)
C18 P2 C17 C16 169.8(14)
Pt1 P2 C17 C16 43.9(17)
